data_4060102
_journal_name_full Organometallics
_journal_paper_doi 10.1021/om0491950
_journal_year 2005
_chemical_formula_sum 'C34.5 H41.75 Au F6 N0.25 P2 Ru S3'
_chemical_formula_weight 1030.09
_space_group_IT_number 2
_symmetry_cell_setting triclinic
_symmetry_space_group_name_Hall '-P 1'
_symmetry_space_group_name_H-M 'P -1'
_atom_sites_solution_hydrogens geom
_atom_sites_solution_primary direct
_atom_sites_solution_secondary difmap
_cell_angle_alpha 88.7920(10)
_cell_angle_beta 82.1930(10)
_cell_angle_gamma 86.6550(10)
_cell_formula_units_Z 2
_cell_length_a 8.9270(5)
_cell_length_b 14.3503(7)
_cell_length_c 15.0100(8)
_cell_measurement_reflns_used 6582
_cell_measurement_temperature 223(2)
_cell_measurement_theta_max 26.1
_cell_measurement_theta_min 2.3
_cell_volume 1901.62(17)
_computing_cell_refinement 'Bruker AXS, SAINT'
_computing_data_collection 'Bruker AXS, SMART'
_computing_data_reduction 'Bruker AXS, SAINT'
_computing_molecular_graphics 'Bruker AXS, SHELXTL'
_computing_publication_material 'Bruker AXS, SHELXTL'
_computing_structure_refinement 'SHELXL-97 (Sheldrick, 1997)'
_computing_structure_solution 'SHELXS-97 (Sheldrick, 1990)'
_diffrn_ambient_temperature 223(2)
_diffrn_detector_area_resol_mean ?
_diffrn_measurement_device_type ?
_diffrn_measurement_method '\w scans'
_diffrn_radiation_monochromator graphite
_diffrn_radiation_source 'fine-focus sealed tube'
_diffrn_radiation_type MoK\a
_diffrn_radiation_wavelength 0.71073
_diffrn_reflns_av_R_equivalents 0.0602
_diffrn_reflns_av_sigmaI/netI 0.0809
_diffrn_reflns_limit_h_max 12
_diffrn_reflns_limit_h_min -12
_diffrn_reflns_limit_k_max 20
_diffrn_reflns_limit_k_min -20
_diffrn_reflns_limit_l_max 21
_diffrn_reflns_limit_l_min -21
_diffrn_reflns_number 28972
_diffrn_reflns_theta_max 30.02
_diffrn_reflns_theta_min 1.96
_diffrn_standards_decay_% ?
_diffrn_standards_interval_count ?
_diffrn_standards_interval_time ?
_diffrn_standards_number ?
_exptl_absorpt_coefficient_mu 4.553
_exptl_absorpt_correction_T_max 0.7655
_exptl_absorpt_correction_T_min 0.5998
_exptl_absorpt_correction_type 'sadabs (Sheldrick, 1996)'
_exptl_absorpt_process_details ?
_exptl_crystal_colour orange
_exptl_crystal_density_diffrn 1.799
_exptl_crystal_density_meas ?
_exptl_crystal_density_method .
_exptl_crystal_description needle
_exptl_crystal_F_000 1011
_exptl_crystal_size_max 0.24
_exptl_crystal_size_mid 0.09
_exptl_crystal_size_min 0.06
_refine_ls_extinction_coef ?
_refine_ls_extinction_method none
_refine_ls_goodness_of_fit_ref 0.993
_refine_ls_hydrogen_treatment mixed
_refine_ls_matrix_type full
_refine_ls_number_parameters 496
_refine_ls_number_reflns 11024
_refine_ls_number_restraints 432
_refine_ls_restrained_S_all 3.146
_refine_ls_R_factor_all 0.0592
_refine_ls_R_factor_gt 0.0407
_refine_ls_shift/su_max 0.000
_refine_ls_shift/su_mean 0.000
_refine_ls_structure_factor_coef Fsqd
_refine_ls_weighting_details 'calc w=1/[\s^2^(Fo^2^)+(0.0050P)^2^+0.0000P] where P=(Fo^2^+2Fc^2^)/3'
_refine_ls_weighting_scheme calc
_refine_ls_wR_factor_gt 0.0551
_refine_ls_wR_factor_ref 0.0576
_reflns_number_gt 8083
_reflns_number_total 11024
_reflns_threshold_expression >2sigma(I)
_cod_original_sg_symbol_H-M P-1
_cod_original_formula_sum 'C34.50 H41.75 Au F6 N0.25 P2 Ru S3'
_cod_database_code 4060102

loop_
_symmetry_equiv_pos_as_xyz
'x, y, z'
'-x, -y, -z'

loop_
_atom_site_label
_atom_site_type_symbol
_atom_site_fract_x
_atom_site_fract_y
_atom_site_fract_z
_atom_site_U_iso_or_equiv
_atom_site_adp_type
_atom_site_occupancy
_atom_site_symmetry_multiplicity
_atom_site_calc_flag
_atom_site_refinement_flags
_atom_site_disorder_assembly
_atom_site_disorder_group
Au1 Au 0.39924(6) 0.28273(4) 0.34257(3) 0.03192(16) Uani 1 1 d . . .
Ru1 Ru 0.11544(11) 0.33222(7) 0.16882(6) 0.0263(2) Uani 1 1 d . . .
S1 S 0.3721(4) 0.3091(2) 0.1914(2) 0.0325(8) Uani 1 1 d . . .
S2 S 0.0364(4) 0.3008(3) 0.3223(2) 0.0398(9) Uani 1 1 d . . .
S3 S 0.1224(4) 0.1714(3) 0.1500(2) 0.0461(9) Uani 1 1 d . . .
P1 P 0.4593(4) 0.2586(2) 0.4840(2) 0.0294(8) Uani 1 1 d . . .
C1 C 0.4254(16) 0.1973(10) 0.1378(9) 0.049(4) Uani 1 1 d . . .
H1A H 0.4355 0.2061 0.0724 0.059 Uiso 1 1 calc R . .
H1B H 0.5243 0.1744 0.1534 0.059 Uiso 1 1 calc R . .
C2 C 0.3139(18) 0.1266(10) 0.1652(11) 0.061(5) Uani 1 1 d . . .
H2A H 0.3166 0.1092 0.2284 0.073 Uiso 1 1 calc R . .
H2B H 0.3406 0.0704 0.1291 0.073 Uiso 1 1 calc R . .
C3 C 0.0157(18) 0.1268(11) 0.2515(10) 0.061(5) Uani 1 1 d . . .
H3A H -0.0926 0.1347 0.2464 0.073 Uiso 1 1 calc R . .
H3B H 0.0413 0.0598 0.2572 0.073 Uiso 1 1 calc R . .
C4 C 0.0458(18) 0.1745(10) 0.3350(10) 0.057(4) Uani 1 1 d . . .
H4A H 0.1464 0.1534 0.3490 0.069 Uiso 1 1 calc R . .
H4B H -0.0289 0.1566 0.3856 0.069 Uiso 1 1 calc R . .
C5 C 0.1507(15) 0.4786(9) 0.1222(9) 0.041(3) Uani 1 1 d . . .
C6 C 0.0114(16) 0.4772(9) 0.1808(9) 0.040(3) Uani 1 1 d . . .
C7 C -0.1015(14) 0.4175(10) 0.1615(9) 0.038(3) Uani 1 1 d . . .
C8 C -0.0753(14) 0.3578(10) 0.0879(9) 0.040(3) Uani 1 1 d . . .
C9 C 0.0669(15) 0.3587(9) 0.0285(8) 0.033(3) Uani 1 1 d . . .
C10 C 0.1777(14) 0.4189(9) 0.0451(8) 0.034(3) Uani 1 1 d . . .
C11 C 0.2730(18) 0.5427(10) 0.1402(11) 0.064(5) Uani 1 1 d . . .
H11A H 0.2653 0.5996 0.1047 0.096 Uiso 1 1 calc R . .
H11B H 0.3719 0.5114 0.1239 0.096 Uiso 1 1 calc R . .
H11C H 0.2597 0.5579 0.2035 0.096 Uiso 1 1 calc R . .
C12 C -0.0194(18) 0.5399(10) 0.2605(10) 0.061(5) Uani 1 1 d . . .
H12A H -0.0966 0.5878 0.2501 0.091 Uiso 1 1 calc R . .
H12B H 0.0728 0.5689 0.2692 0.091 Uiso 1 1 calc R . .
H12C H -0.0544 0.5035 0.3136 0.091 Uiso 1 1 calc R . .
C13 C -0.2511(16) 0.4193(12) 0.2228(10) 0.064(5) Uani 1 1 d . . .
H13A H -0.2822 0.4832 0.2395 0.096 Uiso 1 1 calc R . .
H13B H -0.2395 0.3823 0.2766 0.096 Uiso 1 1 calc R . .
H13C H -0.3274 0.3935 0.1918 0.096 Uiso 1 1 calc R . .
C14 C -0.1944(17) 0.2913(12) 0.0718(10) 0.067(5) Uani 1 1 d . . .
H14A H -0.2656 0.3226 0.0362 0.100 Uiso 1 1 calc R . .
H14B H -0.2478 0.2715 0.1291 0.100 Uiso 1 1 calc R . .
H14C H -0.1459 0.2371 0.0399 0.100 Uiso 1 1 calc R . .
C15 C 0.0929(18) 0.2954(11) -0.0521(9) 0.058(4) Uani 1 1 d . . .
H15A H 0.0657 0.3295 -0.1045 0.087 Uiso 1 1 calc R . .
H15B H 0.0309 0.2420 -0.0405 0.087 Uiso 1 1 calc R . .
H15C H 0.1989 0.2741 -0.0628 0.087 Uiso 1 1 calc R . .
C16 C 0.3246(16) 0.4235(10) -0.0166(9) 0.056(4) Uani 1 1 d . . .
H16A H 0.3340 0.4862 -0.0412 0.084 Uiso 1 1 calc R . .
H16B H 0.3263 0.3798 -0.0653 0.084 Uiso 1 1 calc R . .
H16C H 0.4083 0.4073 0.0168 0.084 Uiso 1 1 calc R . .
C1A C 0.5870(14) 0.1558(8) 0.4868(8) 0.030(3) Uani 1 1 d . . .
C2A C 0.6040(16) 0.0939(9) 0.4161(9) 0.043(4) Uani 1 1 d . . .
H2AA H 0.5479 0.1051 0.3679 0.051 Uiso 1 1 calc R . .
C3A C 0.7021(19) 0.0163(10) 0.4154(11) 0.056(4) Uani 1 1 d . . .
H3AA H 0.7120 -0.0252 0.3671 0.068 Uiso 1 1 calc R . .
C4A C 0.7863(17) -0.0009(10) 0.4855(12) 0.057(5) Uani 1 1 d . . .
H4AA H 0.8544 -0.0535 0.4846 0.069 Uiso 1 1 calc R . .
C5A C 0.7694(17) 0.0595(10) 0.5561(10) 0.051(4) Uani 1 1 d . . .
H5AA H 0.8247 0.0474 0.6045 0.062 Uiso 1 1 calc R . .
C6A C 0.6721(15) 0.1381(9) 0.5570(9) 0.041(3) Uani 1 1 d . . .
H6AA H 0.6633 0.1796 0.6052 0.049 Uiso 1 1 calc R . .
C1B C 0.5626(13) 0.3510(8) 0.5246(8) 0.027(3) Uani 1 1 d . . .
C2B C 0.5040(15) 0.4084(9) 0.5943(8) 0.037(3) Uani 1 1 d . . .
H2BA H 0.4057 0.4000 0.6237 0.044 Uiso 1 1 calc R . .
C3B C 0.5857(15) 0.4779(9) 0.6221(9) 0.042(3) Uani 1 1 d . . .
H3BA H 0.5435 0.5165 0.6699 0.050 Uiso 1 1 calc R . .
C4B C 0.7296(15) 0.4906(9) 0.5797(9) 0.040(3) Uani 1 1 d . . .
H4BA H 0.7867 0.5373 0.5992 0.048 Uiso 1 1 calc R . .
C5B C 0.7896(15) 0.4354(9) 0.5091(9) 0.039(3) Uani 1 1 d . . .
H5BA H 0.8872 0.4451 0.4793 0.047 Uiso 1 1 calc R . .
C6B C 0.7069(14) 0.3652(9) 0.4814(8) 0.036(3) Uani 1 1 d . . .
H6BA H 0.7488 0.3272 0.4330 0.043 Uiso 1 1 calc R . .
C1C C 0.2974(14) 0.2436(8) 0.5689(8) 0.030(3) Uani 1 1 d . . .
C2C C 0.1531(14) 0.2622(9) 0.5463(9) 0.039(3) Uani 1 1 d . . .
H2CA H 0.1401 0.2850 0.4885 0.047 Uiso 1 1 calc R . .
C3C C 0.0279(16) 0.2470(10) 0.6092(10) 0.050(4) Uani 1 1 d . . .
H3CA H -0.0699 0.2593 0.5936 0.060 Uiso 1 1 calc R . .
C4C C 0.0454(18) 0.2141(10) 0.6943(10) 0.051(4) Uani 1 1 d . . .
H4CA H -0.0398 0.2024 0.7362 0.061 Uiso 1 1 calc R . .
C5C C 0.1877(17) 0.1985(9) 0.7168(9) 0.045(4) Uani 1 1 d . . .
H5CA H 0.1995 0.1779 0.7755 0.054 Uiso 1 1 calc R . .
C6C C 0.3139(15) 0.2123(9) 0.6561(8) 0.037(3) Uani 1 1 d . . .
H6CA H 0.4110 0.2008 0.6730 0.044 Uiso 1 1 calc R . .
P2 P 0.6134(6) 0.1638(3) 0.8509(3) 0.0559(12) Uani 1 1 d D . .
F1 F 0.630(4) 0.2324(18) 0.7692(15) 0.104(17) Uani 0.60 1 d PDU A .
F2 F 0.605(4) 0.0915(18) 0.9289(15) 0.107(15) Uani 0.60 1 d PDU A .
F3 F 0.738(4) 0.2157(17) 0.886(2) 0.141(14) Uani 0.60 1 d PDU A .
F4 F 0.745(3) 0.0954(15) 0.803(2) 0.105(11) Uani 0.60 1 d PDU A .
F5 F 0.507(3) 0.106(2) 0.808(2) 0.130(15) Uani 0.60 1 d PDU A .
F6 F 0.493(5) 0.227(2) 0.895(3) 0.23(3) Uani 0.60 1 d PDU A .
F1A F 0.651(5) 0.227(3) 0.770(2) 0.10(3) Uani 0.40 1 d PDU A 1
F2A F 0.586(5) 0.238(2) 0.9258(18) 0.086(14) Uani 0.40 1 d PDU A 1
F3A F 0.443(3) 0.187(4) 0.844(3) 0.17(3) Uani 0.40 1 d PDU A 1
F4A F 0.619(8) 0.098(3) 0.778(2) 0.21(4) Uani 0.40 1 d PDU A 1
F5A F 0.774(3) 0.156(6) 0.862(3) 0.27(5) Uani 0.40 1 d PDU A 1
F6A F 0.570(6) 0.106(3) 0.933(2) 0.16(3) Uani 0.40 1 d PDU A 1
N1S N 0.719(6) 0.032(4) 0.155(4) 0.082(12) Uiso 0.25 1 d PD . .
C1S C 0.773(7) 0.022(5) 0.079(4) 0.082(12) Uiso 0.25 1 d PD . .
C2S C 0.912(7) 0.039(5) 0.003(4) 0.082(12) Uiso 0.25 1 d PD . .

loop_
_atom_site_aniso_label
_atom_site_aniso_U_11
_atom_site_aniso_U_22
_atom_site_aniso_U_33
_atom_site_aniso_U_23
_atom_site_aniso_U_13
_atom_site_aniso_U_12
Au1 0.0325(3) 0.0360(3) 0.0282(3) -0.0020(2) -0.0069(2) -0.0033(2)
Ru1 0.0249(5) 0.0301(6) 0.0242(5) 0.0009(4) -0.0032(4) -0.0041(5)
S1 0.0272(17) 0.042(2) 0.0281(17) 0.0010(15) -0.0031(14) -0.0006(15)
S2 0.037(2) 0.052(2) 0.0289(18) 0.0064(16) -0.0001(15) -0.0035(17)
S3 0.060(2) 0.036(2) 0.047(2) -0.0006(17) -0.0170(19) -0.0115(18)
P1 0.0288(18) 0.032(2) 0.0283(18) -0.0037(15) -0.0054(14) -0.0016(15)
C1 0.049(9) 0.057(10) 0.041(9) -0.010(8) -0.009(7) 0.015(8)
C2 0.075(12) 0.035(9) 0.072(12) -0.011(8) -0.017(10) 0.018(9)
C3 0.067(11) 0.051(10) 0.069(11) 0.020(9) -0.016(9) -0.031(9)
C4 0.060(11) 0.063(11) 0.051(10) 0.021(8) -0.011(8) -0.026(9)
C5 0.040(8) 0.031(8) 0.051(9) 0.012(7) -0.011(7) -0.001(7)
C6 0.045(9) 0.033(8) 0.039(8) 0.003(6) -0.007(7) 0.014(7)
C7 0.031(7) 0.051(9) 0.030(7) 0.005(6) 0.000(6) 0.004(7)
C8 0.027(7) 0.055(10) 0.040(8) 0.004(7) -0.015(6) 0.003(7)
C9 0.039(8) 0.038(8) 0.024(7) 0.002(6) -0.008(6) 0.006(6)
C10 0.035(8) 0.035(8) 0.032(7) 0.013(6) -0.002(6) 0.005(6)
C11 0.065(11) 0.043(10) 0.085(13) 0.006(9) -0.012(10) -0.021(9)
C12 0.072(12) 0.055(11) 0.054(10) -0.007(8) -0.013(9) 0.022(9)
C13 0.037(9) 0.098(14) 0.052(10) 0.004(9) 0.000(8) 0.010(9)
C14 0.052(10) 0.098(15) 0.057(11) 0.003(10) -0.024(8) -0.024(10)
C15 0.072(11) 0.067(11) 0.036(9) -0.010(8) -0.010(8) 0.004(9)
C16 0.048(10) 0.065(11) 0.048(10) 0.016(8) 0.011(8) 0.003(8)
C1A 0.033(7) 0.024(7) 0.033(7) 0.001(6) -0.001(6) -0.002(6)
C2A 0.046(9) 0.038(9) 0.045(9) -0.007(7) -0.006(7) -0.003(7)
C3A 0.068(11) 0.030(9) 0.067(11) -0.013(8) 0.008(9) -0.003(8)
C4A 0.046(10) 0.035(9) 0.083(13) 0.006(9) 0.014(9) 0.009(7)
C5A 0.045(9) 0.049(10) 0.058(10) 0.015(8) -0.006(8) 0.008(8)
C6A 0.036(8) 0.043(9) 0.042(8) 0.001(7) -0.005(7) 0.001(7)
C1B 0.028(7) 0.025(7) 0.027(7) 0.000(5) -0.005(5) 0.000(5)
C2B 0.035(8) 0.035(8) 0.039(8) -0.006(6) 0.001(6) -0.003(6)
C3B 0.039(8) 0.040(9) 0.044(9) -0.012(7) 0.000(7) -0.002(7)
C4B 0.036(8) 0.032(8) 0.053(9) -0.001(7) -0.014(7) -0.006(6)
C5B 0.028(7) 0.042(9) 0.047(9) 0.006(7) -0.004(6) -0.006(6)
C6B 0.035(8) 0.038(8) 0.032(7) -0.007(6) 0.001(6) 0.001(6)
C1C 0.029(7) 0.028(7) 0.032(7) -0.005(6) -0.002(6) -0.003(6)
C2C 0.035(8) 0.047(9) 0.036(8) -0.005(7) -0.007(6) -0.006(7)
C3C 0.033(8) 0.062(11) 0.056(10) -0.012(8) -0.006(8) -0.006(8)
C4C 0.049(10) 0.044(10) 0.055(10) -0.005(8) 0.015(8) -0.008(8)
C5C 0.057(10) 0.039(9) 0.036(8) -0.001(7) 0.006(7) -0.003(8)
C6C 0.037(8) 0.038(8) 0.034(8) 0.000(6) -0.003(6) 0.001(6)
P2 0.073(3) 0.056(3) 0.039(2) 0.000(2) -0.008(2) 0.001(3)
F1 0.18(3) 0.07(2) 0.07(2) 0.039(18) -0.08(2) -0.04(2)
F2 0.21(4) 0.052(17) 0.053(18) 0.015(12) -0.027(19) 0.04(2)
F3 0.22(4) 0.107(19) 0.13(3) -0.007(17) -0.10(3) -0.08(2)
F4 0.106(19) 0.063(14) 0.13(3) 0.013(15) 0.041(18) 0.023(12)
F5 0.11(2) 0.13(3) 0.18(4) 0.06(2) -0.08(2) -0.08(2)
F6 0.27(6) 0.18(4) 0.17(4) 0.07(3) 0.14(3) 0.18(4)
F1A 0.08(3) 0.14(6) 0.07(3) 0.01(3) 0.04(2) -0.02(3)
F2A 0.15(4) 0.07(2) 0.039(16) -0.008(15) 0.00(2) -0.05(3)
F3A 0.06(2) 0.36(9) 0.10(3) 0.00(4) -0.04(2) -0.02(4)
F4A 0.50(13) 0.08(3) 0.05(2) -0.04(2) -0.02(6) 0.07(7)
F5A 0.04(2) 0.68(14) 0.06(3) 0.10(5) 0.03(2) 0.11(5)
F6A 0.23(6) 0.14(6) 0.08(4) 0.01(3) 0.08(4) -0.04(5)
